data_4066090
loop_
_publ_author_name
'Graham, Peter M.'
'Buschhaus, Miriam S. A.'
'Baillie, Rhett A.'
'Semproni, Scott P.'
'Legzdins, Peter'

_publ_section_title
;
 Hydroperoxide-Initiated Intramolecular Insertions of NO into
 Metal&#x2212;Carbon Bonds&#x2020;
;
_journal_issue 21
_journal_name_full Organometallics
_journal_page_first 5068
_journal_paper_doi 10.1021/om1002842
_journal_volume 29
_journal_year 2010
_chemical_formula_moiety 'C18 H37 N O2 Si2 W'
_chemical_formula_sum 'C18 H37 N O2 Si2 W'
_chemical_formula_weight 539.52
_chemical_name_systematic
;
 ?
;
_space_group_IT_number 2
_symmetry_cell_setting triclinic
_symmetry_space_group_name_Hall '-P 1'
_symmetry_space_group_name_H-M 'P -1'
_atom_sites_solution_hydrogens geom
_atom_sites_solution_primary direct
_atom_sites_solution_secondary difmap
_audit_creation_method SHELXL-97
_cell_angle_alpha 110.998(4)
_cell_angle_beta 111.235(4)
_cell_angle_gamma 95.911(4)
_cell_formula_units_Z 2
_cell_length_a 9.9833(9)
_cell_length_b 10.6781(10)
_cell_length_c 12.7497(11)
_cell_measurement_temperature 173(2)
_cell_measurement_theta_max 30.6
_cell_measurement_theta_min 1.9
_cell_volume 1139.64(19)
_computing_structure_refinement 'SHELXL-97 (Sheldrick, 1997)'
_diffrn_ambient_temperature 173(2)
_diffrn_measured_fraction_theta_full 0.980
_diffrn_measured_fraction_theta_max 0.980
_diffrn_radiation_monochromator graphite
_diffrn_radiation_source 'fine-focus sealed tube'
_diffrn_radiation_type MoK\a
_diffrn_radiation_wavelength 0.71073
_diffrn_reflns_av_R_equivalents 0.0421
_diffrn_reflns_av_sigmaI/netI 0.0300
_diffrn_reflns_limit_h_max 14
_diffrn_reflns_limit_h_min -14
_diffrn_reflns_limit_k_max 15
_diffrn_reflns_limit_k_min -15
_diffrn_reflns_limit_l_max 18
_diffrn_reflns_limit_l_min -17
_diffrn_reflns_number 33308
_diffrn_reflns_theta_full 30.63
_diffrn_reflns_theta_max 30.63
_diffrn_reflns_theta_min 1.89
_exptl_absorpt_coefficient_mu 5.183
_exptl_absorpt_correction_T_max 0.274
_exptl_absorpt_correction_T_min 0.183
_exptl_absorpt_correction_type multi-scan
_exptl_crystal_colour yellow
_exptl_crystal_density_diffrn 1.572
_exptl_crystal_density_method 'not measured'
_exptl_crystal_description prism
_exptl_crystal_F_000 540
_exptl_crystal_size_max 0.65
_exptl_crystal_size_mid 0.45
_exptl_crystal_size_min 0.25
_refine_diff_density_max 1.512
_refine_diff_density_min -1.302
_refine_diff_density_rms 0.099
_refine_ls_extinction_method none
_refine_ls_goodness_of_fit_ref 1.121
_refine_ls_hydrogen_treatment constr
_refine_ls_matrix_type full
_refine_ls_number_parameters 228
_refine_ls_number_reflns 6894
_refine_ls_number_restraints 0
_refine_ls_restrained_S_all 1.121
_refine_ls_R_factor_all 0.0184
_refine_ls_R_factor_gt 0.0172
_refine_ls_shift/su_max 0.003
_refine_ls_shift/su_mean 0.000
_refine_ls_structure_factor_coef Fsqd
_refine_ls_weighting_details 'calc w=1/[\s^2^(Fo^2^)+(0.0112P)^2^+0.4138P] where P=(Fo^2^+2Fc^2^)/3'
_refine_ls_weighting_scheme calc
_refine_ls_wR_factor_gt 0.0408
_refine_ls_wR_factor_ref 0.0412
_reflns_number_gt 6590
_reflns_number_total 6894
_reflns_threshold_expression >2sigma(I)
_cod_data_source_file om1002842_si_002.cif
_cod_data_source_block pl350_0m
_cod_depositor_comments
;
The following automatic conversions were performed:

'_symmetry_cell_setting' value 'Triclinic' changed to 'triclinic'
according to /home/saulius/struct/CIF-dictionaries/cif_core.dic
dictionary named 'cif_core.dic' version 2.4.1 from
2010-06-29.

'_exptl_absorpt_correction_type' value 'Multi-scan'
changed to 'multi-scan' according to
/home/saulius/struct/CIF-dictionaries/cif_core.dic dictionary named
'cif_core.dic' version 2.4.1 from 2010-06-29.

Automatic conversion script
Id: cif_fix_values 1715 2011-07-08 13:25:40Z adriana 
;
_cod_original_cell_volume 1139.64(18)
_cod_original_sg_symbol_H-M P-1
_cod_database_code 4066090

loop_
_symmetry_equiv_pos_as_xyz
'x, y, z'
'-x, -y, -z'

loop_
_atom_site_label
_atom_site_type_symbol
_atom_site_fract_x
_atom_site_fract_y
_atom_site_fract_z
_atom_site_U_iso_or_equiv
_atom_site_adp_type
_atom_site_occupancy
_atom_site_symmetry_multiplicity
_atom_site_calc_flag
_atom_site_refinement_flags
C1 C 1.0958(2) 0.69790(19) 0.43501(18) 0.0221(4) Uani 1 1 d .
H1A H 1.1047 0.6237 0.4645 0.027 Uiso 1 1 calc R
H1B H 1.0382 0.7554 0.4711 0.027 Uiso 1 1 calc R
C2 C 1.2667(3) 0.9335(2) 0.4140(3) 0.0409(6) Uani 1 1 d .
H2A H 1.3655 0.9841 0.4313 0.061 Uiso 1 1 calc R
H2B H 1.2158 0.9998 0.4479 0.061 Uiso 1 1 calc R
H2C H 1.2079 0.8814 0.3239 0.061 Uiso 1 1 calc R
C3 C 1.3750(3) 0.9098(3) 0.6611(2) 0.0388(6) Uani 1 1 d .
H3A H 1.3697 0.8457 0.6994 0.058 Uiso 1 1 calc R
H3B H 1.3216 0.9791 0.6847 0.058 Uiso 1 1 calc R
H3C H 1.4796 0.9569 0.6898 0.058 Uiso 1 1 calc R
C4 C 1.4084(2) 0.7004(2) 0.4441(2) 0.0360(5) Uani 1 1 d .
H4A H 1.4994 0.7599 0.4564 0.054 Uiso 1 1 calc R
H4B H 1.3548 0.6337 0.3564 0.054 Uiso 1 1 calc R
H4C H 1.4348 0.6499 0.4962 0.054 Uiso 1 1 calc R
C5 C 0.9399(2) 0.26142(19) 0.12331(19) 0.0234(4) Uani 1 1 d .
H5A H 0.8488 0.1857 0.0604 0.028 Uiso 1 1 calc R
H5B H 0.9939 0.2854 0.0785 0.028 Uiso 1 1 calc R
C6 C 1.1837(3) 0.3238(2) 0.3921(2) 0.0380(6) Uani 1 1 d .
H6A H 1.1221 0.3670 0.4316 0.057 Uiso 1 1 calc R
H6B H 1.2522 0.3956 0.3911 0.057 Uiso 1 1 calc R
H6C H 1.2412 0.2772 0.4392 0.057 Uiso 1 1 calc R
C7 C 1.1870(3) 0.1127(3) 0.1621(3) 0.0445(6) Uani 1 1 d .
H7A H 1.2540 0.1845 0.1598 0.067 Uiso 1 1 calc R
H7B H 1.1267 0.0402 0.0775 0.067 Uiso 1 1 calc R
H7C H 1.2460 0.0713 0.2140 0.067 Uiso 1 1 calc R
C8 C 0.9332(3) 0.0565(3) 0.2332(3) 0.0507(8) Uani 1 1 d .
H8A H 0.9920 0.0168 0.2868 0.076 Uiso 1 1 calc R
H8B H 0.8749 -0.0172 0.1488 0.076 Uiso 1 1 calc R
H8C H 0.8656 0.0980 0.2660 0.076 Uiso 1 1 calc R
C9 C 0.73872(19) 0.52447(19) 0.05921(18) 0.0223(4) Uani 1 1 d .
C10 C 0.69445(19) 0.56472(18) 0.15811(19) 0.0221(4) Uani 1 1 d .
C11 C 0.61655(19) 0.44252(19) 0.15460(19) 0.0220(4) Uani 1 1 d .
C12 C 0.62348(19) 0.32696(18) 0.05972(18) 0.0206(4) Uani 1 1 d .
C13 C 0.69605(19) 0.37841(19) -0.00254(18) 0.0216(4) Uani 1 1 d .
C14 C 0.8219(2) 0.6236(2) 0.0308(2) 0.0336(5) Uani 1 1 d .
H14A H 0.8429 0.5708 -0.0394 0.050 Uiso 1 1 calc R
H14B H 0.9159 0.6798 0.1039 0.050 Uiso 1 1 calc R
H14C H 0.7611 0.6848 0.0092 0.050 Uiso 1 1 calc R
C15 C 0.7151(2) 0.7125(2) 0.2445(2) 0.0330(5) Uani 1 1 d .
H15A H 0.8145 0.7689 0.2691 0.050 Uiso 1 1 calc R
H15B H 0.7051 0.7142 0.3186 0.050 Uiso 1 1 calc R
H15C H 0.6391 0.7507 0.2018 0.050 Uiso 1 1 calc R
C16 C 0.5472(2) 0.4377(2) 0.2401(2) 0.0323(5) Uani 1 1 d .
H16A H 0.5308 0.3440 0.2367 0.048 Uiso 1 1 calc R
H16B H 0.4516 0.4608 0.2140 0.048 Uiso 1 1 calc R
H16C H 0.6140 0.5052 0.3254 0.048 Uiso 1 1 calc R
C17 C 0.5510(2) 0.1775(2) 0.0201(2) 0.0310(5) Uani 1 1 d .
H17A H 0.5670 0.1607 0.0939 0.046 Uiso 1 1 calc R
H17B H 0.5950 0.1175 -0.0287 0.046 Uiso 1 1 calc R
H17C H 0.4438 0.1565 -0.0308 0.046 Uiso 1 1 calc R
C18 C 0.7123(2) 0.2918(2) -0.11665(19) 0.0314(5) Uani 1 1 d .
H18A H 0.6201 0.2703 -0.1905 0.047 Uiso 1 1 calc R
H18B H 0.7317 0.2049 -0.1131 0.047 Uiso 1 1 calc R
H18C H 0.7956 0.3432 -0.1211 0.047 Uiso 1 1 calc R
N1 N 1.01640(16) 0.63438(15) 0.29733(15) 0.0211(3) Uani 1 1 d .
O1 O 1.07690(14) 0.52234(13) 0.24632(13) 0.0240(3) Uani 1 1 d .
O2 O 0.86476(14) 0.40643(14) 0.33073(13) 0.0235(3) Uani 1 1 d .
Si1 Si 1.28743(5) 0.80988(5) 0.48816(5) 0.02155(11) Uani 1 1 d .
Si2 Si 1.06100(6) 0.19321(5) 0.22910(6) 0.02370(12) Uani 1 1 d .
W1 W 0.873523(7) 0.440899(6) 0.212170(6) 0.01559(3) Uani 1 1 d .

loop_
_atom_site_aniso_label
_atom_site_aniso_U_11
_atom_site_aniso_U_22
_atom_site_aniso_U_33
_atom_site_aniso_U_23
_atom_site_aniso_U_13
_atom_site_aniso_U_12
C1 0.0189(8) 0.0216(8) 0.0185(9) 0.0039(7) 0.0057(7) 0.0026(6)
C2 0.0343(11) 0.0350(12) 0.0488(15) 0.0234(11) 0.0097(11) 0.0016(9)
C3 0.0298(11) 0.0398(12) 0.0241(12) 0.0001(9) 0.0038(9) -0.0006(9)
C4 0.0222(9) 0.0351(11) 0.0392(14) 0.0058(10) 0.0110(9) 0.0078(8)
C5 0.0262(9) 0.0187(8) 0.0228(10) 0.0061(7) 0.0100(8) 0.0086(7)
C6 0.0356(11) 0.0375(12) 0.0316(12) 0.0136(10) 0.0039(10) 0.0171(9)
C7 0.0334(12) 0.0466(14) 0.0520(17) 0.0155(12) 0.0190(11) 0.0227(10)
C8 0.0382(13) 0.0528(15) 0.073(2) 0.0453(15) 0.0187(13) 0.0089(11)
C9 0.0185(8) 0.0235(8) 0.0227(10) 0.0138(7) 0.0033(7) 0.0038(6)
C10 0.0165(7) 0.0190(8) 0.0243(10) 0.0081(7) 0.0029(7) 0.0053(6)
C11 0.0146(7) 0.0235(8) 0.0236(10) 0.0098(7) 0.0042(7) 0.0040(6)
C12 0.0174(7) 0.0188(8) 0.0188(9) 0.0077(7) 0.0021(7) 0.0007(6)
C13 0.0182(8) 0.0245(8) 0.0161(9) 0.0088(7) 0.0016(7) 0.0033(6)
C14 0.0318(10) 0.0338(11) 0.0343(12) 0.0228(10) 0.0071(9) 0.0006(8)
C15 0.0308(10) 0.0213(9) 0.0400(13) 0.0097(9) 0.0102(10) 0.0113(8)
C16 0.0228(9) 0.0395(11) 0.0340(12) 0.0139(10) 0.0139(9) 0.0064(8)
C17 0.0299(10) 0.0203(9) 0.0296(11) 0.0074(8) 0.0049(9) -0.0036(7)
C18 0.0328(10) 0.0366(11) 0.0179(10) 0.0083(8) 0.0076(8) 0.0067(9)
N1 0.0191(7) 0.0158(6) 0.0215(8) 0.0062(6) 0.0041(6) 0.0021(5)
O1 0.0203(6) 0.0222(6) 0.0231(7) 0.0051(5) 0.0080(6) 0.0023(5)
O2 0.0236(6) 0.0260(6) 0.0219(7) 0.0128(6) 0.0084(5) 0.0059(5)
Si1 0.0167(2) 0.0192(2) 0.0210(3) 0.0053(2) 0.0040(2) 0.00162(17)
Si2 0.0203(2) 0.0196(2) 0.0308(3) 0.0115(2) 0.0091(2) 0.00801(19)
W1 0.01489(4) 0.01318(4) 0.01530(4) 0.00570(3) 0.00352(3) 0.00297(2)

loop_
_atom_type_symbol
_atom_type_description
_atom_type_scat_dispersion_real
_atom_type_scat_dispersion_imag
_atom_type_scat_source
C C 0.0033 0.0016 'International Tables Vol C Tables 4.2.6.8 and 6.1.1.4'
H H 0.0000 0.0000 'International Tables Vol C Tables 4.2.6.8 and 6.1.1.4'
N N 0.0061 0.0033 'International Tables Vol C Tables 4.2.6.8 and 6.1.1.4'
O O 0.0106 0.0060 'International Tables Vol C Tables 4.2.6.8 and 6.1.1.4'
Si Si 0.0817 0.0704 'International Tables Vol C Tables 4.2.6.8 and 6.1.1.4'
W W -0.8490 6.8722 'International Tables Vol C Tables 4.2.6.8 and 6.1.1.4'

loop_
_geom_angle_atom_site_label_1
_geom_angle_atom_site_label_2
_geom_angle_atom_site_label_3
_geom_angle
N1 C1 Si1 110.02(14)
Si2 C5 W1 115.82(10)
C13 C9 C10 108.44(17)
C13 C9 C14 126.8(2)
C10 C9 C14 124.76(19)
C13 C9 W1 73.41(10)
C10 C9 W1 70.19(10)
C14 C9 W1 120.56(12)
C9 C10 C11 108.57(17)
C9 C10 C15 125.27(18)
C11 C10 C15 126.0(2)
C9 C10 W1 75.59(10)
C11 C10 W1 73.53(10)
C15 C10 W1 121.15(12)
C12 C11 C10 107.19(18)
C12 C11 C16 126.52(17)
C10 C11 C16 126.23(19)
C12 C11 W1 71.82(10)
C10 C11 W1 71.79(10)
C16 C11 W1 119.44(13)
C11 C12 C13 108.34(16)
C11 C12 C17 125.51(19)
C13 C12 C17 125.73(19)
C11 C12 W1 73.78(10)
C13 C12 W1 75.34(9)
C17 C12 W1 122.80(13)
C9 C13 C12 107.25(18)
C9 C13 C18 126.60(19)
C12 C13 C18 126.02(17)
C9 C13 W1 73.28(10)
C12 C13 W1 69.75(10)
C18 C13 W1 125.46(13)
O1 N1 C1 109.21(13)
O1 N1 W1 65.46(7)
C1 N1 W1 117.37(12)
N1 O1 W1 72.00(8)
C4 Si1 C2 110.41(13)
C4 Si1 C3 108.58(11)
C2 Si1 C3 109.61(12)
C4 Si1 C1 110.57(10)
C2 Si1 C1 108.15(10)
C3 Si1 C1 109.53(11)
C8 Si2 C6 108.82(14)
C8 Si2 C5 106.56(10)
C6 Si2 C5 116.21(9)
C8 Si2 C7 109.45(14)
C6 Si2 C7 106.66(12)
C5 Si2 C7 109.03(12)
O2 W1 O1 112.38(6)
O2 W1 N1 104.89(7)
O1 W1 N1 42.54(6)
O2 W1 C5 98.87(7)
O1 W1 C5 77.50(7)
N1 W1 C5 120.00(7)
O2 W1 C12 99.49(6)
O1 W1 C12 146.83(7)
N1 W1 C12 137.62(6)
C5 W1 C12 89.08(7)
O2 W1 C10 108.33(7)
O1 W1 C10 116.92(6)
N1 W1 C10 82.00(6)
C5 W1 C10 139.24(7)
C12 W1 C10 57.42(6)
O2 W1 C11 85.99(7)
O1 W1 C11 151.60(6)
N1 W1 C11 113.52(6)
C5 W1 C11 122.51(7)
C12 W1 C11 34.40(7)
C10 W1 C11 34.68(6)
O2 W1 C9 141.34(7)
O1 W1 C9 99.12(6)
N1 W1 C9 83.15(6)
C5 W1 C9 109.70(7)
C12 W1 C9 56.86(6)
C10 W1 C9 34.22(7)
C11 W1 C9 56.91(7)
O2 W1 C13 134.35(6)
O1 W1 C13 112.43(6)
N1 W1 C13 113.69(6)
C5 W1 C13 82.60(7)
C12 W1 C13 34.91(7)
C10 W1 C13 56.66(7)
C11 W1 C13 57.15(7)
C9 W1 C13 33.31(6)

loop_
_geom_bond_atom_site_label_1
_geom_bond_atom_site_label_2
_geom_bond_distance
C1 N1 1.482(2)
C1 Si1 1.8865(18)
C2 Si1 1.867(2)
C3 Si1 1.868(2)
C4 Si1 1.858(2)
C5 Si2 1.8748(19)
C5 W1 2.1555(19)
C6 Si2 1.869(2)
C7 Si2 1.878(3)
C8 Si2 1.866(2)
C9 C13 1.405(3)
C9 C10 1.423(3)
C9 C14 1.501(3)
C9 W1 2.4504(17)
C10 C11 1.426(3)
C10 C15 1.506(3)
C10 W1 2.3804(17)
C11 C12 1.414(3)
C11 C16 1.499(3)
C11 W1 2.4031(18)
C12 C13 1.451(3)
C12 C17 1.499(2)
C12 W1 2.3779(16)
C13 C18 1.495(3)
C13 W1 2.4520(17)
N1 O1 1.447(2)
N1 W1 2.0360(14)
O1 W1 1.9475(13)
O2 W1 1.7075(14)

loop_
_geom_torsion_atom_site_label_1
_geom_torsion_atom_site_label_2
_geom_torsion_atom_site_label_3
_geom_torsion_atom_site_label_4
_geom_torsion
C13 C9 C10 C11 -2.8(2)
C14 C9 C10 C11 179.21(17)
W1 C9 C10 C11 -66.72(12)
C13 C9 C10 C15 -177.92(17)
C14 C9 C10 C15 4.1(3)
W1 C9 C10 C15 118.19(18)
C13 C9 C10 W1 63.89(12)
C14 C9 C10 W1 -114.07(17)
C9 C10 C11 C12 4.54(19)
C15 C10 C11 C12 179.59(17)
W1 C10 C11 C12 -63.55(12)
C9 C10 C11 C16 -178.31(17)
C15 C10 C11 C16 -3.3(3)
W1 C10 C11 C16 113.60(18)
C9 C10 C11 W1 68.09(12)
C15 C10 C11 W1 -116.86(18)
C10 C11 C12 C13 -4.51(19)
C16 C11 C12 C13 178.35(17)
W1 C11 C12 C13 -68.03(12)
C10 C11 C12 C17 -177.43(17)
C16 C11 C12 C17 5.4(3)
W1 C11 C12 C17 119.04(18)
C10 C11 C12 W1 63.52(12)
C16 C11 C12 W1 -113.62(18)
C10 C9 C13 C12 0.02(19)
C14 C9 C13 C12 177.93(17)
W1 C9 C13 C12 61.86(12)
C10 C9 C13 C18 176.06(17)
C14 C9 C13 C18 -6.0(3)
W1 C9 C13 C18 -122.11(18)
C10 C9 C13 W1 -61.83(12)
C14 C9 C13 W1 116.08(18)
C11 C12 C13 C9 2.81(19)
C17 C12 C13 C9 175.72(17)
W1 C12 C13 C9 -64.18(12)
C11 C12 C13 C18 -173.25(17)
C17 C12 C13 C18 -0.3(3)
W1 C12 C13 C18 119.76(18)
C11 C12 C13 W1 66.99(12)
C17 C12 C13 W1 -120.11(18)
Si1 C1 N1 O1 75.05(15)
Si1 C1 N1 W1 146.70(9)
C1 N1 O1 W1 112.09(13)
N1 C1 Si1 C4 -68.77(16)
N1 C1 Si1 C2 52.22(17)
N1 C1 Si1 C3 171.62(14)
W1 C5 Si2 C8 92.46(15)
W1 C5 Si2 C6 -28.98(16)
W1 C5 Si2 C7 -149.50(11)
N1 O1 W1 O2 -87.84(10)
N1 O1 W1 C5 177.59(11)
N1 O1 W1 C12 109.26(12)
N1 O1 W1 C10 38.34(11)
N1 O1 W1 C11 39.22(17)
N1 O1 W1 C9 69.28(10)
N1 O1 W1 C13 101.14(10)
O1 N1 W1 O2 107.03(9)
C1 N1 W1 O2 7.19(15)
C1 N1 W1 O1 -99.84(15)
O1 N1 W1 C5 -2.72(12)
C1 N1 W1 C5 -102.56(15)
O1 N1 W1 C12 -129.96(11)
C1 N1 W1 C12 130.20(14)
O1 N1 W1 C10 -146.04(10)
C1 N1 W1 C10 114.12(14)
O1 N1 W1 C11 -160.86(9)
C1 N1 W1 C11 99.30(14)
O1 N1 W1 C9 -111.54(10)
C1 N1 W1 C9 148.62(15)
O1 N1 W1 C13 -97.93(10)
C1 N1 W1 C13 162.23(13)
Si2 C5 W1 O2 -32.22(11)
Si2 C5 W1 O1 78.89(10)
Si2 C5 W1 N1 80.77(12)
Si2 C5 W1 C12 -131.68(11)
Si2 C5 W1 C10 -164.16(8)
Si2 C5 W1 C11 -123.11(10)
Si2 C5 W1 C9 174.23(9)
Si2 C5 W1 C13 -166.10(11)
C11 C12 W1 O2 68.31(12)
C13 C12 W1 O2 -177.18(11)
C17 C12 W1 O2 -53.84(19)
C11 C12 W1 O1 -127.70(13)
C13 C12 W1 O1 -13.19(17)
C17 C12 W1 O1 110.15(18)
C11 C12 W1 N1 -56.44(16)
C13 C12 W1 N1 58.07(16)
C17 C12 W1 N1 -178.59(16)
C11 C12 W1 C5 167.15(12)
C13 C12 W1 C5 -78.34(12)
C17 C12 W1 C5 45.00(19)
C11 C12 W1 C10 -37.44(11)
C13 C12 W1 C10 77.07(12)
C17 C12 W1 C10 -159.6(2)
C13 C12 W1 C11 114.51(16)
C17 C12 W1 C11 -122.2(2)
C11 C12 W1 C9 -78.45(12)
C13 C12 W1 C9 36.06(11)
C17 C12 W1 C9 159.4(2)
C11 C12 W1 C13 -114.51(16)
C17 C12 W1 C13 123.3(2)
C9 C10 W1 O2 -167.32(10)
C11 C10 W1 O2 -52.56(13)
C15 C10 W1 O2 69.91(18)
C9 C10 W1 O1 64.51(11)
C11 C10 W1 O1 179.27(11)
C15 C10 W1 O1 -58.26(19)
C9 C10 W1 N1 89.56(11)
C11 C10 W1 N1 -155.67(13)
C15 C10 W1 N1 -33.20(18)
C9 C10 W1 C5 -38.05(15)
C11 C10 W1 C5 76.71(16)
C15 C10 W1 C5 -160.82(17)
C9 C10 W1 C12 -77.64(11)
C11 C10 W1 C12 37.13(12)
C15 C10 W1 C12 159.6(2)
C9 C10 W1 C11 -114.76(16)
C15 C10 W1 C11 122.5(2)
C11 C10 W1 C9 114.76(16)
C15 C10 W1 C9 -122.8(2)
C9 C10 W1 C13 -35.75(10)
C11 C10 W1 C13 79.01(12)
C15 C10 W1 C13 -158.5(2)
C12 C11 W1 O2 -113.26(11)
C10 C11 W1 O2 130.93(13)
C16 C11 W1 O2 9.01(15)
C12 C11 W1 O1 114.44(15)
C10 C11 W1 O1 -1.4(2)
C16 C11 W1 O1 -123.29(17)
C12 C11 W1 N1 142.23(11)
C10 C11 W1 N1 26.42(14)
C16 C11 W1 N1 -95.50(15)
C12 C11 W1 C5 -15.29(14)
C10 C11 W1 C5 -131.10(12)
C16 C11 W1 C5 106.98(16)
C10 C11 W1 C12 -115.81(17)
C16 C11 W1 C12 122.27(19)
C12 C11 W1 C10 115.81(17)
C16 C11 W1 C10 -121.9(2)
C12 C11 W1 C9 78.26(12)
C10 C11 W1 C9 -37.55(12)
C16 C11 W1 C9 -159.47(17)
C12 C11 W1 C13 38.31(11)
C10 C11 W1 C13 -77.50(13)
C16 C11 W1 C13 160.58(17)
C13 C9 W1 O2 -97.79(15)
C10 C9 W1 O2 19.48(15)
C14 C9 W1 O2 138.89(17)
C13 C9 W1 O1 117.33(12)
C10 C9 W1 O1 -125.40(10)
C14 C9 W1 O1 -5.99(19)
C13 C9 W1 N1 156.89(13)
C10 C9 W1 N1 -85.84(11)
C14 C9 W1 N1 33.57(18)
C13 C9 W1 C5 37.43(14)
C10 C9 W1 C5 154.69(10)
C14 C9 W1 C5 -85.89(19)
C13 C9 W1 C12 -37.84(12)
C10 C9 W1 C12 79.42(11)
C14 C9 W1 C12 -161.2(2)
C13 C9 W1 C10 -117.27(16)
C14 C9 W1 C10 119.4(2)
C13 C9 W1 C11 -79.19(13)
C10 C9 W1 C11 38.08(10)
C14 C9 W1 C11 157.5(2)
C10 C9 W1 C13 117.27(16)
C14 C9 W1 C13 -123.3(2)
C9 C13 W1 O2 120.05(13)
C12 C13 W1 O2 3.89(15)
C18 C13 W1 O2 -116.56(17)
C9 C13 W1 O1 -71.60(13)
C12 C13 W1 O1 172.24(10)
C18 C13 W1 O1 51.79(17)
C9 C13 W1 N1 -25.18(14)
C12 C13 W1 N1 -141.34(11)
C18 C13 W1 N1 98.21(16)
C9 C13 W1 C5 -144.76(13)
C12 C13 W1 C5 99.08(12)
C18 C13 W1 C5 -21.37(16)
C9 C13 W1 C12 116.16(17)
C18 C13 W1 C12 -120.4(2)
C9 C13 W1 C10 36.75(12)
C12 C13 W1 C10 -79.41(12)
C18 C13 W1 C10 160.14(19)
C9 C13 W1 C11 78.43(13)
C12 C13 W1 C11 -37.73(11)
C18 C13 W1 C11 -158.18(18)
C12 C13 W1 C9 -116.16(17)
C18 C13 W1 C9 123.4(2)
